data_4134723
loop_
_publ_author_name
'Voj\'a\<ckov\'a, Petra'
'Michalska, Lucyna'
'Ne\<cas, Marek'
'Shcherbakov, Dimitri'
'B\"ottger, Erik C'
'\<Sponer, Ji\<r\'i'
'\<Sponer, Judit E'
'\<Svenda, Jakub'

_publ_section_title
;
 Stereocontrolled Synthesis of (-)-Bactobolin A.
;
_journal_issue 16
_journal_name_full 'Journal of the American Chemical Society'
_journal_page_first 7306
_journal_page_last 7311
_journal_paper_doi 10.1021/jacs.0c01554
_journal_volume 142
_journal_year 2020
_chemical_absolute_configuration ad
_chemical_formula_moiety 'C17 H27 Cl2 N O7'
_chemical_formula_sum 'C17 H27 Cl2 N O7'
_chemical_formula_weight 428.29
_space_group_crystal_system monoclinic
_space_group_IT_number 4
_space_group_name_Hall 'P 2yb'
_space_group_name_H-M_alt 'P 1 21 1'
_atom_sites_solution_hydrogens geom
_audit_creation_method SHELXL-2018/3
_cell_angle_alpha 90
_cell_angle_beta 107.386(2)
_cell_angle_gamma 90
_cell_formula_units_Z 2
_cell_length_a 9.3693(2)
_cell_length_b 9.1331(2)
_cell_length_c 12.3504(2)
_cell_measurement_reflns_used 7322
_cell_measurement_temperature 120(2)
_cell_measurement_theta_max 31.5260
_cell_measurement_theta_min 2.3780
_cell_volume 1008.55(4)
_computing_cell_refinement 'CrysAlisPro 1.171.38.46 (Rigaku OD, 2015)'
_computing_data_collection
;
Rigaku CrystalClear-SM Expert 2.1 b32 (Rigaku, 2014)
MSCServDetCCD = {5.7.3.4}
;
_computing_data_reduction 'CrysAlisPro 1.171.38.46 (Rigaku OD, 2015)'
_computing_structure_refinement 'SHELXL-2018/3 (Sheldrick, 2018)'
_computing_structure_solution 'SHELXT 2014/5 (Sheldrick, 2014)'
_diffrn_ambient_temperature 120(2)
_diffrn_measured_fraction_theta_full 0.953
_diffrn_measured_fraction_theta_max 0.954
_diffrn_measurement_device_type 'AFC11 (Right): Eulerian 3 circle CCD'
_diffrn_measurement_method 'Profile data from \w-scans'
_diffrn_radiation_type MoK\a
_diffrn_radiation_wavelength 0.71073
_diffrn_reflns_av_R_equivalents 0.0143
_diffrn_reflns_av_unetI/netI 0.0142
_diffrn_reflns_Laue_measured_fraction_full 0.953
_diffrn_reflns_Laue_measured_fraction_max 0.954
_diffrn_reflns_limit_h_max 10
_diffrn_reflns_limit_h_min -11
_diffrn_reflns_limit_k_max 9
_diffrn_reflns_limit_k_min -11
_diffrn_reflns_limit_l_max 14
_diffrn_reflns_limit_l_min -14
_diffrn_reflns_number 7423
_diffrn_reflns_point_group_measured_fraction_full 0.838
_diffrn_reflns_point_group_measured_fraction_max 0.838
_diffrn_reflns_theta_full 25.242
_diffrn_reflns_theta_max 25.350
_diffrn_reflns_theta_min 1.728
_diffrn_source 'Rotating Anode MicroMax-007HF DW 1.2 kW'
_exptl_absorpt_coefficient_mu 0.360
_exptl_absorpt_correction_T_max 1.00000
_exptl_absorpt_correction_T_min 0.70414
_exptl_absorpt_correction_type multi-scan
_exptl_absorpt_process_details
;
CrysAlisPro 1.171.38.46 (Rigaku Oxford Diffraction, 2015)
Empirical absorption correction using spherical harmonics,
 implemented in SCALE3 ABSPACK scaling algorithm.
;
_exptl_crystal_colour colourless
_exptl_crystal_density_diffrn 1.410
_exptl_crystal_description block
_exptl_crystal_F_000 452
_exptl_crystal_size_max 0.300
_exptl_crystal_size_mid 0.300
_exptl_crystal_size_min 0.250
_refine_diff_density_max 0.205
_refine_diff_density_min -0.218
_refine_diff_density_rms 0.037
_refine_ls_abs_structure_details
;
 Flack x determined using 1201 quotients [(I+)-(I-)]/[(I+)+(I-)]
 (Parsons, Flack and Wagner, Acta Cryst. B69 (2013) 249-259).
;
_refine_ls_abs_structure_Flack -0.04(3)
_refine_ls_extinction_method none
_refine_ls_goodness_of_fit_ref 1.050
_refine_ls_hydrogen_treatment constr
_refine_ls_matrix_type full
_refine_ls_number_parameters 249
_refine_ls_number_reflns 3100
_refine_ls_number_restraints 1
_refine_ls_restrained_S_all 1.050
_refine_ls_R_factor_all 0.0278
_refine_ls_R_factor_gt 0.0274
_refine_ls_shift/su_max 0.000
_refine_ls_shift/su_mean 0.000
_refine_ls_structure_factor_coef Fsqd
_refine_ls_weighting_details 'w=1/[\s^2^(Fo^2^)+(0.0450P)^2^+0.3485P] where P=(Fo^2^+2Fc^2^)/3'
_refine_ls_weighting_scheme calc
_refine_ls_wR_factor_gt 0.0743
_refine_ls_wR_factor_ref 0.0745
_reflns_Friedel_coverage 0.645
_reflns_Friedel_fraction_full 0.705
_reflns_Friedel_fraction_max 0.704
_reflns_number_gt 3081
_reflns_number_total 3100
_reflns_threshold_expression 'I > 2\s(I)'
_cod_data_source_file ja0c01554_si_001.cif
_cod_data_source_block pv738_a
_cod_depositor_comments 'Adding full bibliography for 4134723--4134727.cif.'
_cod_original_sg_symbol_H-M 'P 21'
_cod_database_code 4134723
_shelx_shelxl_version_number 2018/3
_shelx_space_group_comment
;
The symmetry employed for this shelxl refinement is uniquely defined
by the following loop, which should always be used as a source of
symmetry information in preference to the above space-group names.
They are only intended as comments.
;
_shelx_estimated_absorpt_t_min 0.900
_shelx_estimated_absorpt_t_max 0.915

loop_
_space_group_symop_operation_xyz
'x, y, z'
'-x, y+1/2, -z'

loop_
_atom_site_label
_atom_site_type_symbol
_atom_site_fract_x
_atom_site_fract_y
_atom_site_fract_z
_atom_site_U_iso_or_equiv
_atom_site_adp_type
_atom_site_occupancy
_atom_site_site_symmetry_order
_atom_site_calc_flag
_atom_site_refinement_flags_posn
_atom_site_refinement_flags_adp
_atom_site_refinement_flags_occupancy
_atom_site_disorder_assembly
_atom_site_disorder_group
Cl1 Cl 0.53365(8) 0.82654(9) 0.50060(5) 0.0402(2) Uani 1 1 d . . . . .
Cl2 Cl 0.27420(8) 1.00160(9) 0.38428(7) 0.0397(2) Uani 1 1 d . . . . .
O1 O 0.17018(18) 0.2976(2) 0.00224(15) 0.0274(4) Uani 1 1 d . . . . .
O2 O 0.69251(18) 0.2365(2) 0.13817(13) 0.0195(4) Uani 1 1 d . . . . .
O3 O 0.69314(17) 0.4459(2) 0.30329(12) 0.0166(3) Uani 1 1 d . . . . .
O4 O 0.7920(2) 0.1478(2) 0.32312(15) 0.0259(4) Uani 1 1 d . . . . .
O5 O 0.88206(17) 0.4905(2) 0.22027(13) 0.0198(4) Uani 1 1 d . . . . .
O6 O 0.22745(16) 0.7943(2) 0.19363(13) 0.0175(4) Uani 1 1 d . . . . .
O7 O 0.38213(19) 0.9464(2) 0.13359(15) 0.0269(4) Uani 1 1 d . . . . .
N1 N 0.1341(2) 0.9295(3) 0.04044(19) 0.0283(5) Uani 1 1 d . . . . .
H1A H 0.136927 0.993875 -0.011885 0.034 Uiso 1 1 calc R U . . .
H1B H 0.048932 0.887376 0.038667 0.034 Uiso 1 1 calc R U . . .
C1 C 0.2930(3) 0.3536(3) 0.04431(17) 0.0172(5) Uani 1 1 d . . . . .
C2 C 0.3093(2) 0.5028(3) 0.09912(18) 0.0168(5) Uani 1 1 d . . . . .
H2A H 0.213257 0.530691 0.111576 0.020 Uiso 1 1 calc R U . . .
H2AB H 0.331462 0.575586 0.046932 0.020 Uiso 1 1 calc R U . . .
C3 C 0.4350(2) 0.5077(3) 0.21410(17) 0.0145(4) Uani 1 1 d . . . . .
H3 H 0.404219 0.445581 0.269969 0.017 Uiso 1 1 calc R U . . .
C4 C 0.5764(2) 0.4430(3) 0.19675(17) 0.0142(4) Uani 1 1 d . . . . .
H4 H 0.607408 0.504465 0.140659 0.017 Uiso 1 1 calc R U . . .
C5 C 0.8322(3) 0.3968(3) 0.29428(19) 0.0178(5) Uani 1 1 d . . . . .
C6 C 0.8173(3) 0.2416(3) 0.2387(2) 0.0200(5) Uani 1 1 d . . . . .
C7 C 0.5556(2) 0.2871(3) 0.15449(18) 0.0156(5) Uani 1 1 d . . . . .
H7 H 0.528392 0.223652 0.211268 0.019 Uiso 1 1 calc R U . . .
C8 C 0.4342(3) 0.2776(3) 0.04042(19) 0.0191(5) Uani 1 1 d . . . . .
H8A H 0.470814 0.323349 -0.018937 0.023 Uiso 1 1 calc R U . . .
H8AB H 0.412062 0.173480 0.019980 0.023 Uiso 1 1 calc R U . . .
C9 C 0.4692(2) 0.6621(3) 0.26322(19) 0.0178(5) Uani 1 1 d . . . . .
H9A H 0.500460 0.722299 0.207564 0.021 Uiso 1 1 calc R U . . .
H9AB H 0.556140 0.655528 0.332356 0.021 Uiso 1 1 calc R U . . .
C10 C 0.3444(3) 0.7446(3) 0.29424(19) 0.0185(5) Uani 1 1 d . . . . .
C11 C 0.4143(3) 0.8810(3) 0.3653(2) 0.0252(6) Uani 1 1 d . . . . .
H11 H 0.475490 0.934915 0.324344 0.030 Uiso 1 1 calc R U . . .
C12 C 0.2610(3) 0.6502(3) 0.3566(2) 0.0247(5) Uani 1 1 d . . . . .
H12A H 0.203828 0.574909 0.305171 0.037 Uiso 1 1 calc R U . . .
H12B H 0.192525 0.711590 0.383275 0.037 Uiso 1 1 calc R U . . .
H12C H 0.332855 0.603201 0.421752 0.037 Uiso 1 1 calc R U . . .
C13 C 0.2587(3) 0.8958(3) 0.1223(2) 0.0208(5) Uani 1 1 d . . . . .
C14 C 0.9523(3) 0.1975(3) 0.2031(2) 0.0290(6) Uani 1 1 d . . . . .
H14A H 0.931760 0.104829 0.161334 0.043 Uiso 1 1 calc R U . . .
H14B H 1.038835 0.185499 0.270591 0.043 Uiso 1 1 calc R U . . .
H14C H 0.973750 0.273678 0.154260 0.043 Uiso 1 1 calc R U . . .
C15 C 0.7776(3) -0.0038(4) 0.2950(3) 0.0366(7) Uani 1 1 d . . . . .
H15A H 0.701513 -0.016721 0.221433 0.055 Uiso 1 1 calc R U . . .
H15B H 0.747681 -0.057382 0.353426 0.055 Uiso 1 1 calc R U . . .
H15C H 0.873696 -0.041507 0.290725 0.055 Uiso 1 1 calc R U . . .
C16 C 0.9406(3) 0.3984(3) 0.41431(19) 0.0240(6) Uani 1 1 d . . . . .
H16A H 1.040232 0.368861 0.412105 0.036 Uiso 1 1 calc R U . . .
H16B H 0.905656 0.329918 0.462028 0.036 Uiso 1 1 calc R U . . .
H16C H 0.945420 0.497335 0.445863 0.036 Uiso 1 1 calc R U . . .
C17 C 0.8773(3) 0.6438(3) 0.2437(2) 0.0245(5) Uani 1 1 d . . . . .
H17A H 0.935875 0.697891 0.203185 0.037 Uiso 1 1 calc R U . . .
H17B H 0.919485 0.660480 0.325501 0.037 Uiso 1 1 calc R U . . .
H17C H 0.773395 0.677767 0.218623 0.037 Uiso 1 1 calc R U . . .

loop_
_atom_site_aniso_label
_atom_site_aniso_U_11
_atom_site_aniso_U_22
_atom_site_aniso_U_33
_atom_site_aniso_U_23
_atom_site_aniso_U_13
_atom_site_aniso_U_12
Cl1 0.0464(4) 0.0416(4) 0.0228(3) -0.0118(3) -0.0046(3) 0.0088(4)
Cl2 0.0398(4) 0.0315(4) 0.0474(4) -0.0157(3) 0.0121(3) 0.0123(3)
O1 0.0163(8) 0.0318(12) 0.0319(9) -0.0101(8) 0.0040(6) -0.0042(8)
O2 0.0168(8) 0.0198(10) 0.0220(8) -0.0020(7) 0.0059(6) 0.0040(7)
O3 0.0144(8) 0.0201(9) 0.0136(7) 0.0009(6) 0.0014(6) 0.0042(7)
O4 0.0266(9) 0.0183(10) 0.0313(9) 0.0084(7) 0.0064(7) 0.0035(8)
O5 0.0178(8) 0.0201(10) 0.0218(8) 0.0039(7) 0.0065(6) 0.0000(8)
O6 0.0142(7) 0.0172(9) 0.0211(8) 0.0011(6) 0.0051(6) 0.0011(7)
O7 0.0164(8) 0.0264(10) 0.0369(10) 0.0071(8) 0.0064(7) -0.0027(8)
N1 0.0168(10) 0.0346(14) 0.0323(11) 0.0157(10) 0.0055(8) -0.0010(10)
C1 0.0172(11) 0.0204(13) 0.0139(9) 0.0010(9) 0.0044(8) -0.0003(10)
C2 0.0131(10) 0.0192(12) 0.0173(10) 0.0004(9) 0.0034(8) 0.0010(10)
C3 0.0146(10) 0.0147(11) 0.0142(10) 0.0009(8) 0.0043(8) 0.0009(10)
C4 0.0125(10) 0.0168(12) 0.0121(9) 0.0014(8) 0.0017(7) 0.0002(9)
C5 0.0140(10) 0.0188(13) 0.0197(11) 0.0040(9) 0.0035(8) 0.0023(10)
C6 0.0160(11) 0.0183(14) 0.0245(12) 0.0041(9) 0.0041(9) 0.0044(10)
C7 0.0129(10) 0.0149(12) 0.0194(10) 0.0014(8) 0.0054(8) 0.0019(9)
C8 0.0193(11) 0.0185(13) 0.0191(11) -0.0044(9) 0.0054(8) -0.0006(10)
C9 0.0143(10) 0.0183(13) 0.0202(11) -0.0035(9) 0.0041(8) 0.0012(10)
C10 0.0186(11) 0.0182(14) 0.0179(10) -0.0015(9) 0.0042(9) 0.0035(10)
C11 0.0247(12) 0.0235(14) 0.0242(11) -0.0074(10) 0.0024(9) 0.0061(11)
C12 0.0262(12) 0.0248(14) 0.0254(12) 0.0037(10) 0.0112(10) 0.0049(11)
C13 0.0214(12) 0.0176(13) 0.0248(11) 0.0007(9) 0.0088(9) 0.0015(10)
C14 0.0216(12) 0.0292(16) 0.0361(14) -0.0025(11) 0.0088(10) 0.0087(12)
C15 0.0323(14) 0.0181(15) 0.0528(17) 0.0057(13) 0.0029(12) 0.0016(13)
C16 0.0169(11) 0.0322(16) 0.0197(11) 0.0039(10) 0.0007(9) 0.0034(11)
C17 0.0199(11) 0.0195(14) 0.0326(13) 0.0040(10) 0.0054(9) -0.0021(11)

loop_
_atom_type_symbol
_atom_type_description
_atom_type_scat_dispersion_real
_atom_type_scat_dispersion_imag
_atom_type_scat_source
C C 0.0033 0.0016 'International Tables Vol C Tables 4.2.6.8 and 6.1.1.4'
H H 0.0000 0.0000 'International Tables Vol C Tables 4.2.6.8 and 6.1.1.4'
N N 0.0061 0.0033 'International Tables Vol C Tables 4.2.6.8 and 6.1.1.4'
O O 0.0106 0.0060 'International Tables Vol C Tables 4.2.6.8 and 6.1.1.4'
Cl Cl 0.1484 0.1585 'International Tables Vol C Tables 4.2.6.8 and 6.1.1.4'

loop_
_geom_angle_atom_site_label_1
_geom_angle_atom_site_label_2
_geom_angle_atom_site_label_3
_geom_angle
_geom_angle_site_symmetry_1
_geom_angle_site_symmetry_3
_geom_angle_publ_flag
C6 O2 C7 113.66(17) . . ?
C5 O3 C4 112.89(16) . . ?
C6 O4 C15 115.5(2) . . ?
C5 O5 C17 114.84(19) . . ?
C13 O6 C10 120.44(17) . . ?
C13 N1 H1A 120.0 . . ?
C13 N1 H1B 120.0 . . ?
H1A N1 H1B 120.0 . . ?
O1 C1 C8 121.1(2) . . ?
O1 C1 C2 121.6(2) . . ?
C8 C1 C2 117.3(2) . . ?
C1 C2 C3 112.6(2) . . ?
C1 C2 H2A 109.1 . . ?
C3 C2 H2A 109.1 . . ?
C1 C2 H2AB 109.1 . . ?
C3 C2 H2AB 109.1 . . ?
H2A C2 H2AB 107.8 . . ?
C4 C3 C9 108.97(18) . . ?
C4 C3 C2 108.34(17) . . ?
C9 C3 C2 113.65(19) . . ?
C4 C3 H3 108.6 . . ?
C9 C3 H3 108.6 . . ?
C2 C3 H3 108.6 . . ?
O3 C4 C7 108.58(18) . . ?
O3 C4 C3 108.65(16) . . ?
C7 C4 C3 112.77(19) . . ?
O3 C4 H4 108.9 . . ?
C7 C4 H4 108.9 . . ?
C3 C4 H4 108.9 . . ?
O3 C5 O5 110.20(19) . . ?
O3 C5 C16 106.38(18) . . ?
O5 C5 C16 111.46(19) . . ?
O3 C5 C6 111.06(19) . . ?
O5 C5 C6 105.42(18) . . ?
C16 C5 C6 112.4(2) . . ?
O4 C6 O2 110.17(19) . . ?
O4 C6 C14 113.0(2) . . ?
O2 C6 C14 106.05(19) . . ?
O4 C6 C5 103.71(18) . . ?
O2 C6 C5 110.68(18) . . ?
C14 C6 C5 113.4(2) . . ?
O2 C7 C4 108.95(18) . . ?
O2 C7 C8 107.67(17) . . ?
C4 C7 C8 110.90(19) . . ?
O2 C7 H7 109.8 . . ?
C4 C7 H7 109.8 . . ?
C8 C7 H7 109.8 . . ?
C1 C8 C7 111.33(18) . . ?
C1 C8 H8A 109.4 . . ?
C7 C8 H8A 109.4 . . ?
C1 C8 H8AB 109.4 . . ?
C7 C8 H8AB 109.4 . . ?
H8A C8 H8AB 108.0 . . ?
C3 C9 C10 117.79(19) . . ?
C3 C9 H9A 107.9 . . ?
C10 C9 H9A 107.9 . . ?
C3 C9 H9AB 107.9 . . ?
C10 C9 H9AB 107.9 . . ?
H9A C9 H9AB 107.2 . . ?
O6 C10 C12 103.80(19) . . ?
O6 C10 C9 111.98(18) . . ?
C12 C10 C9 113.3(2) . . ?
O6 C10 C11 108.30(19) . . ?
C12 C10 C11 111.3(2) . . ?
C9 C10 C11 108.13(19) . . ?
C10 C11 Cl1 110.30(19) . . ?
C10 C11 Cl2 111.58(17) . . ?
Cl1 C11 Cl2 109.25(14) . . ?
C10 C11 H11 108.5 . . ?
Cl1 C11 H11 108.5 . . ?
Cl2 C11 H11 108.5 . . ?
C10 C12 H12A 109.5 . . ?
C10 C12 H12B 109.5 . . ?
H12A C12 H12B 109.5 . . ?
C10 C12 H12C 109.5 . . ?
H12A C12 H12C 109.5 . . ?
H12B C12 H12C 109.5 . . ?
O7 C13 N1 126.0(2) . . ?
O7 C13 O6 124.3(2) . . ?
N1 C13 O6 109.7(2) . . ?
C6 C14 H14A 109.5 . . ?
C6 C14 H14B 109.5 . . ?
H14A C14 H14B 109.5 . . ?
C6 C14 H14C 109.5 . . ?
H14A C14 H14C 109.5 . . ?
H14B C14 H14C 109.5 . . ?
O4 C15 H15A 109.5 . . ?
O4 C15 H15B 109.5 . . ?
H15A C15 H15B 109.5 . . ?
O4 C15 H15C 109.5 . . ?
H15A C15 H15C 109.5 . . ?
H15B C15 H15C 109.5 . . ?
C5 C16 H16A 109.5 . . ?
C5 C16 H16B 109.5 . . ?
H16A C16 H16B 109.5 . . ?
C5 C16 H16C 109.5 . . ?
H16A C16 H16C 109.5 . . ?
H16B C16 H16C 109.5 . . ?
O5 C17 H17A 109.5 . . ?
O5 C17 H17B 109.5 . . ?
H17A C17 H17B 109.5 . . ?
O5 C17 H17C 109.5 . . ?
H17A C17 H17C 109.5 . . ?
H17B C17 H17C 109.5 . . ?

loop_
_geom_bond_atom_site_label_1
_geom_bond_atom_site_label_2
_geom_bond_distance
_geom_bond_site_symmetry_2
_geom_bond_publ_flag
Cl1 C11 1.781(3) . ?
Cl2 C11 1.782(3) . ?
O1 C1 1.224(3) . ?
O2 C6 1.430(3) . ?
O2 C7 1.433(3) . ?
O3 C5 1.413(3) . ?
O3 C4 1.438(2) . ?
O4 C6 1.422(3) . ?
O4 C15 1.424(4) . ?
O5 C5 1.429(3) . ?
O5 C17 1.433(3) . ?
O6 C13 1.369(3) . ?
O6 C10 1.462(3) . ?
O7 C13 1.214(3) . ?
N1 C13 1.332(3) . ?
N1 H1A 0.8800 . ?
N1 H1B 0.8800 . ?
C1 C8 1.507(3) . ?
C1 C2 1.510(4) . ?
C2 C3 1.551(3) . ?
C2 H2A 0.9900 . ?
C2 H2AB 0.9900 . ?
C3 C4 1.523(3) . ?
C3 C9 1.531(3) . ?
C3 H3 1.0000 . ?
C4 C7 1.508(3) . ?
C4 H4 1.0000 . ?
C5 C16 1.526(3) . ?
C5 C6 1.563(4) . ?
C6 C14 1.512(3) . ?
C7 C8 1.526(3) . ?
C7 H7 1.0000 . ?
C8 H8A 0.9900 . ?
C8 H8AB 0.9900 . ?
C9 C10 1.533(3) . ?
C9 H9A 0.9900 . ?
C9 H9AB 0.9900 . ?
C10 C12 1.519(4) . ?
C10 C11 1.552(3) . ?
C11 H11 1.0000 . ?
C12 H12A 0.9800 . ?
C12 H12B 0.9800 . ?
C12 H12C 0.9800 . ?
C14 H14A 0.9800 . ?
C14 H14B 0.9800 . ?
C14 H14C 0.9800 . ?
C15 H15A 0.9800 . ?
C15 H15B 0.9800 . ?
C15 H15C 0.9800 . ?
C16 H16A 0.9800 . ?
C16 H16B 0.9800 . ?
C16 H16C 0.9800 . ?
C17 H17A 0.9800 . ?
C17 H17B 0.9800 . ?
C17 H17C 0.9800 . ?
